data_7244795
loop_
_publ_author_name
'Salvatori, Alejandro'
'N\'egrier, Philippe'
'Massip, Stephane'
'Munoz-Duque, Antoni'
'Lloveras, Pol'
'Barrio, Maria'
'Tamarit, Josep Lluis'

_publ_section_title
;
 Polymorphism and Solid-Solid Phase Transitions of Hydrogen Bonded
 2-adamantanol and 2-methyl-2-adamantanol Compounds
;
_journal_name_full CrystEngComm
_journal_paper_doi 10.1039/D2CE00324D
_journal_year 2022
_chemical_formula_moiety 'C11 H18 O'
_chemical_formula_sum 'C11 H18 O'
_chemical_formula_weight 166.25
_space_group_crystal_system orthorhombic
_space_group_IT_number 60
_space_group_name_Hall '-P 2n 2ab'
_space_group_name_H-M_alt 'P b c n'
_atom_sites_solution_hydrogens mixed
_audit_creation_method SHELXL-2014/7
_audit_update_record
;
2021-12-17 deposited with the CCDC.	2022-04-14 downloaded from the CCDC.
;
_cell_angle_alpha 90
_cell_angle_beta 90
_cell_angle_gamma 90
_cell_formula_units_Z 16
_cell_length_a 18.90920(10)
_cell_length_b 9.17610(10)
_cell_length_c 21.2981(2)
_cell_measurement_reflns_used 9946
_cell_measurement_temperature 293(2)
_cell_measurement_theta_max 73.2720
_cell_measurement_theta_min 4.1330
_cell_volume 3695.49(6)
_computing_cell_refinement 'CrysAlisPro 1.171.38.43'
_computing_data_collection 'CrystalClear-SM Expert 2.1 (Rigaku, 2013)'
_computing_data_reduction 'CrysAlisPro 1.171.38.43'
_computing_structure_refinement 'SHELXL-2014/7 (Sheldrick, 2014)'
_computing_structure_solution 'SHELXS-2014/7 (Sheldrick, 2014)'
_diffrn_ambient_temperature 293(2)
_diffrn_detector_area_resol_mean 13.3333
_diffrn_measured_fraction_theta_full 1.000
_diffrn_measured_fraction_theta_max 0.989
_diffrn_measurement_device_type 'Rigaku PILATUS conversion'
_diffrn_measurement_method 'profile data from \w-scans'
_diffrn_radiation_type CuK\a
_diffrn_radiation_wavelength 1.54184
_diffrn_reflns_av_R_equivalents 0.0141
_diffrn_reflns_av_unetI/netI 0.0133
_diffrn_reflns_Laue_measured_fraction_full 1.000
_diffrn_reflns_Laue_measured_fraction_max 0.989
_diffrn_reflns_limit_h_max 23
_diffrn_reflns_limit_h_min -22
_diffrn_reflns_limit_k_max 9
_diffrn_reflns_limit_k_min -11
_diffrn_reflns_limit_l_max 26
_diffrn_reflns_limit_l_min -25
_diffrn_reflns_number 15637
_diffrn_reflns_point_group_measured_fraction_full 1.000
_diffrn_reflns_point_group_measured_fraction_max 0.989
_diffrn_reflns_theta_full 67.684
_diffrn_reflns_theta_max 73.704
_diffrn_reflns_theta_min 4.151
_diffrn_source 'FRX Rotating Anode'
_exptl_absorpt_coefficient_mu 0.565
_exptl_absorpt_correction_T_max 1.00000
_exptl_absorpt_correction_T_min 0.57639
_exptl_absorpt_correction_type multi-scan
_exptl_absorpt_process_details
;
CrysAlisPro 1.171.40.82a (Rigaku Oxford Diffraction, 2020)
Empirical absorption correction using spherical harmonics,
implemented in SCALE3 ABSPACK scaling algorithm.
;
_exptl_crystal_colour colourless
_exptl_crystal_density_diffrn 1.195
_exptl_crystal_description plate
_exptl_crystal_F_000 1472
_exptl_crystal_size_max 0.150
_exptl_crystal_size_mid 0.080
_exptl_crystal_size_min 0.020
_refine_diff_density_max 0.225
_refine_diff_density_min -0.128
_refine_diff_density_rms 0.028
_refine_ls_extinction_coef 0.00107(10)
_refine_ls_extinction_expression Fc^*^=kFc[1+0.001xFc^2^\l^3^/sin(2\q)]^-1/4^
_refine_ls_extinction_method 'SHELXL-2014/7 (Sheldrick 2014'
_refine_ls_goodness_of_fit_ref 1.080
_refine_ls_hydrogen_treatment mixed
_refine_ls_matrix_type full
_refine_ls_number_parameters 228
_refine_ls_number_reflns 3696
_refine_ls_number_restraints 0
_refine_ls_restrained_S_all 1.080
_refine_ls_R_factor_all 0.0391
_refine_ls_R_factor_gt 0.0368
_refine_ls_shift/su_max 0.000
_refine_ls_shift/su_mean 0.000
_refine_ls_structure_factor_coef Fsqd
_refine_ls_weighting_details 'w=1/[\s^2^(Fo^2^)+(0.0533P)^2^+0.5820P] where P=(Fo^2^+2Fc^2^)/3'
_refine_ls_weighting_scheme calc
_refine_ls_wR_factor_gt 0.1089
_refine_ls_wR_factor_ref 0.1113
_reflns_Friedel_coverage 0.000
_reflns_number_gt 3412
_reflns_number_total 3696
_reflns_threshold_expression 'I > 2\s(I)'
_cod_data_source_file d2ce00324d2.cif
_cod_data_source_block Ada2Me2ol_Pbcn293K
_cod_database_code 7244795
_shelx_shelxl_version_number 2014/7
_shelx_space_group_comment
;
The symmetry employed for this shelxl refinement is uniquely defined
by the following loop, which should always be used as a source of
symmetry information in preference to the above space-group names.
They are only intended as comments.
;
_shelx_estimated_absorpt_t_min 0.920
_shelx_estimated_absorpt_t_max 0.989

loop_
_symmetry_equiv_pos_site_id
_symmetry_equiv_pos_as_xyz
1 x,y,z
2 1/2-x,1/2-y,1/2+z
3 1/2+x,1/2-y,-z
4 -x,y,1/2-z
5 -x,-y,-z
6 1/2+x,1/2+y,1/2-z
7 1/2-x,1/2+y,z
8 x,-y,1/2+z

loop_
_atom_site_label
_atom_site_type_symbol
_atom_site_fract_x
_atom_site_fract_y
_atom_site_fract_z
_atom_site_U_iso_or_equiv
_atom_site_adp_type
_atom_site_occupancy
_atom_site_site_symmetry_order
_atom_site_calc_flag
_atom_site_refinement_flags_posn
_atom_site_refinement_flags_adp
_atom_site_refinement_flags_occupancy
_atom_site_disorder_assembly
_atom_site_disorder_group
H21 H 0.2219(8) 0.4468(18) 0.4925(7) 0.077(5) Uiso 1 1 d . . . . .
H1 H 0.1969(8) 0.8083(19) 0.0154(7) 0.072(4) Uiso 1 1 d . . . . .
O1 O 0.20893(4) 0.88781(8) 0.03384(3) 0.0406(2) Uani 1 1 d . . . . .
C1 C 0.14695(5) 0.95873(9) 0.05867(4) 0.0315(2) Uani 1 1 d . . . . .
C2 C 0.17466(5) 1.06809(10) 0.10738(4) 0.0353(2) Uani 1 1 d . . . . .
H2 H 0.2057 1.1386 0.0866 0.042 Uiso 1 1 calc R U . . .
C3 C 0.21656(5) 0.98666(13) 0.15810(5) 0.0452(3) Uani 1 1 d . . . . .
H3A H 0.2562 0.9361 0.1390 0.054 Uiso 1 1 calc R U . . .
H3B H 0.2351 1.0557 0.1884 0.054 Uiso 1 1 calc R U . . .
C4 C 0.16848(5) 0.87701(13) 0.19125(5) 0.0465(3) Uani 1 1 d . . . . .
H4 H 0.1957 0.8247 0.2233 0.056 Uiso 1 1 calc R U . . .
C5 C 0.13968(6) 0.76827(11) 0.14332(5) 0.0455(3) Uani 1 1 d . . . . .
H5A H 0.1785 0.7151 0.1242 0.055 Uiso 1 1 calc R U . . .
H5B H 0.1089 0.6987 0.1641 0.055 Uiso 1 1 calc R U . . .
C6 C 0.09839(5) 0.85010(10) 0.09281(5) 0.0368(2) Uani 1 1 d . . . . .
H6 H 0.0795 0.7801 0.0624 0.044 Uiso 1 1 calc R U . . .
C7 C 0.03670(5) 0.93071(13) 0.12466(5) 0.0462(3) Uani 1 1 d . . . . .
H7A H 0.0089 0.9814 0.0932 0.055 Uiso 1 1 calc R U . . .
H7B H 0.0062 0.8610 0.1456 0.055 Uiso 1 1 calc R U . . .
C8 C 0.06527(6) 1.03994(12) 0.17245(5) 0.0459(3) Uani 1 1 d . . . . .
H8 H 0.0258 1.0918 0.1922 0.055 Uiso 1 1 calc R U . . .
C9 C 0.10729(6) 0.95791(14) 0.22257(5) 0.0518(3) Uani 1 1 d . . . . .
H9A H 0.1255 1.0261 0.2534 0.062 Uiso 1 1 calc R U . . .
H9B H 0.0767 0.8890 0.2440 0.062 Uiso 1 1 calc R U . . .
C10 C 0.11341(6) 1.14912(11) 0.13887(5) 0.0465(3) Uani 1 1 d . . . . .
H10A H 0.1318 1.2189 0.1689 0.056 Uiso 1 1 calc R U . . .
H10B H 0.0865 1.2020 0.1075 0.056 Uiso 1 1 calc R U . . .
C11 C 0.11005(6) 1.03097(13) 0.00317(5) 0.0493(3) Uani 1 1 d . . . . .
H11A H 0.1426 1.0950 -0.0178 0.074 Uiso 1 1 calc R U . . .
H11B H 0.0702 1.0860 0.0180 0.074 Uiso 1 1 calc R U . . .
H11C H 0.0942 0.9575 -0.0256 0.074 Uiso 1 1 calc R U . . .
O21 O 0.19461(4) 0.38932(8) 0.47638(3) 0.0444(2) Uani 1 1 d . . . . .
C21 C 0.14280(5) 0.47738(10) 0.44393(4) 0.0323(2) Uani 1 1 d . . . . .
C22 C 0.18034(5) 0.56729(10) 0.39288(4) 0.0341(2) Uani 1 1 d . . . . .
H22 H 0.2137 0.6347 0.4127 0.041 Uiso 1 1 calc R U . . .
C23 C 0.22066(5) 0.46510(13) 0.34851(5) 0.0455(3) Uani 1 1 d . . . . .
H23A H 0.2451 0.5219 0.3168 0.055 Uiso 1 1 calc R U . . .
H23B H 0.2557 0.4104 0.3720 0.055 Uiso 1 1 calc R U . . .
C24 C 0.16892(6) 0.35987(13) 0.31689(5) 0.0477(3) Uani 1 1 d . . . . .
H24 H 0.1950 0.2944 0.2888 0.057 Uiso 1 1 calc R U . . .
C25 C 0.13109(6) 0.27018(11) 0.36733(5) 0.0437(3) Uani 1 1 d . . . . .
H25A H 0.0982 0.2031 0.3477 0.052 Uiso 1 1 calc R U . . .
H25B H 0.1654 0.2138 0.3910 0.052 Uiso 1 1 calc R U . . .
C26 C 0.09113(5) 0.37270(10) 0.41152(4) 0.0361(2) Uani 1 1 d . . . . .
H26 H 0.0664 0.3151 0.4434 0.043 Uiso 1 1 calc R U . . .
C27 C 0.03683(5) 0.45946(12) 0.37295(5) 0.0447(3) Uani 1 1 d . . . . .
H27A H 0.0038 0.3929 0.3532 0.054 Uiso 1 1 calc R U . . .
H27B H 0.0104 0.5237 0.4005 0.054 Uiso 1 1 calc R U . . .
C28 C 0.07456(6) 0.54926(12) 0.32270(5) 0.0464(3) Uani 1 1 d . . . . .
H28 H 0.0397 0.6049 0.2985 0.056 Uiso 1 1 calc R U . . .
C29 C 0.11459(7) 0.44640(15) 0.27892(5) 0.0544(3) Uani 1 1 d . . . . .
H29A H 0.1384 0.5021 0.2465 0.065 Uiso 1 1 calc R U . . .
H29B H 0.0817 0.3801 0.2588 0.065 Uiso 1 1 calc R U . . .
C30 C 0.12657(6) 0.65412(11) 0.35419(5) 0.0452(3) Uani 1 1 d . . . . .
H30A H 0.1011 0.7208 0.3813 0.054 Uiso 1 1 calc R U . . .
H30B H 0.1510 0.7109 0.3225 0.054 Uiso 1 1 calc R U . . .
C31 C 0.10719(6) 0.57108(14) 0.49368(5) 0.0524(3) Uani 1 1 d . . . . .
H31A H 0.0855 0.5094 0.5246 0.079 Uiso 1 1 calc R U . . .
H31B H 0.0717 0.6308 0.4743 0.079 Uiso 1 1 calc R U . . .
H31C H 0.1419 0.6321 0.5135 0.079 Uiso 1 1 calc R U . . .

loop_
_atom_site_aniso_label
_atom_site_aniso_U_11
_atom_site_aniso_U_22
_atom_site_aniso_U_33
_atom_site_aniso_U_23
_atom_site_aniso_U_13
_atom_site_aniso_U_12
O1 0.0425(4) 0.0369(4) 0.0424(4) -0.0080(3) 0.0095(3) 0.0011(3)
C1 0.0348(4) 0.0297(4) 0.0299(4) -0.0017(3) 0.0007(3) 0.0011(3)
C2 0.0406(5) 0.0315(4) 0.0337(5) -0.0040(4) 0.0034(4) -0.0066(4)
C3 0.0357(5) 0.0620(7) 0.0378(5) -0.0033(5) -0.0062(4) -0.0066(5)
C4 0.0419(5) 0.0623(7) 0.0354(5) 0.0135(5) -0.0046(4) 0.0050(5)
C5 0.0484(6) 0.0356(5) 0.0524(6) 0.0127(4) 0.0064(5) 0.0024(4)
C6 0.0364(5) 0.0336(5) 0.0404(5) -0.0018(4) -0.0027(4) -0.0064(4)
C7 0.0300(5) 0.0593(6) 0.0493(6) 0.0059(5) 0.0005(4) -0.0008(4)
C8 0.0426(5) 0.0538(6) 0.0413(5) -0.0017(5) 0.0108(4) 0.0107(5)
C9 0.0536(6) 0.0696(8) 0.0322(5) 0.0038(5) 0.0062(4) -0.0007(5)
C10 0.0620(7) 0.0350(5) 0.0424(5) -0.0073(4) 0.0080(5) 0.0047(5)
C11 0.0621(7) 0.0515(6) 0.0344(5) 0.0037(4) -0.0067(5) 0.0080(5)
O21 0.0540(4) 0.0354(4) 0.0439(4) 0.0100(3) -0.0151(3) -0.0030(3)
C21 0.0365(5) 0.0295(4) 0.0309(4) 0.0027(3) 0.0001(3) -0.0011(4)
C22 0.0344(4) 0.0305(4) 0.0375(5) 0.0056(4) -0.0015(4) -0.0050(4)
C23 0.0356(5) 0.0560(7) 0.0449(6) 0.0031(5) 0.0097(4) -0.0011(4)
C24 0.0494(6) 0.0539(6) 0.0399(5) -0.0113(5) 0.0089(4) 0.0042(5)
C25 0.0502(6) 0.0322(5) 0.0487(6) -0.0065(4) -0.0044(4) -0.0019(4)
C26 0.0371(5) 0.0345(5) 0.0367(5) 0.0032(4) 0.0031(4) -0.0084(4)
C27 0.0313(5) 0.0522(6) 0.0505(6) -0.0029(5) -0.0017(4) -0.0023(4)
C28 0.0458(6) 0.0503(6) 0.0430(5) 0.0083(5) -0.0124(4) 0.0038(5)
C29 0.0623(7) 0.0690(8) 0.0319(5) 0.0005(5) -0.0025(5) -0.0055(6)
C30 0.0530(6) 0.0355(5) 0.0471(6) 0.0129(4) -0.0063(5) -0.0003(4)
C31 0.0613(7) 0.0533(6) 0.0427(6) -0.0112(5) 0.0095(5) -0.0012(5)

loop_
_atom_type_symbol
_atom_type_description
_atom_type_scat_dispersion_real
_atom_type_scat_dispersion_imag
_atom_type_scat_source
C C 0.0181 0.0091 'International Tables Vol C Tables 4.2.6.8 and 6.1.1.4'
H H 0.0000 0.0000 'International Tables Vol C Tables 4.2.6.8 and 6.1.1.4'
O O 0.0492 0.0322 'International Tables Vol C Tables 4.2.6.8 and 6.1.1.4'

loop_
_geom_angle_atom_site_label_1
_geom_angle_atom_site_label_2
_geom_angle_atom_site_label_3
_geom_angle
_geom_angle_site_symmetry_1
_geom_angle_site_symmetry_2
_geom_angle_site_symmetry_3
_geom_angle_publ_flag
C1 O1 H1 109.6(10) . . . no
C21 O21 H21 105.6(11) . . . no
O1 C1 C2 105.40(7) . . . yes
C2 C1 C6 107.93(7) . . . no
C2 C1 C11 113.32(8) . . . no
O1 C1 C11 106.50(7) . . . yes
C6 C1 C11 112.04(8) . . . no
O1 C1 C6 111.49(7) . . . yes
C1 C2 C10 110.81(8) . . . no
C1 C2 C3 109.49(8) . . . no
C3 C2 C10 108.59(8) . . . no
C2 C3 C4 109.79(8) . . . no
C3 C4 C9 109.40(10) . . . no
C3 C4 C5 109.46(9) . . . no
C5 C4 C9 109.82(8) . . . no
C4 C5 C6 109.38(8) . . . no
C1 C6 C7 110.45(8) . . . no
C1 C6 C5 110.28(8) . . . no
C5 C6 C7 108.27(9) . . . no
C6 C7 C8 109.94(8) . . . no
C7 C8 C9 109.03(9) . . . no
C7 C8 C10 109.18(9) . . . no
C9 C8 C10 109.84(9) . . . no
C4 C9 C8 109.14(9) . . . no
C2 C10 C8 109.67(8) . . . no
C3 C2 H2 109.00 . . . no
C10 C2 H2 109.00 . . . no
C1 C2 H2 109.00 . . . no
C2 C3 H3B 110.00 . . . no
C4 C3 H3A 110.00 . . . no
C4 C3 H3B 110.00 . . . no
H3A C3 H3B 108.00 . . . no
C2 C3 H3A 110.00 . . . no
C3 C4 H4 109.00 . . . no
C5 C4 H4 109.00 . . . no
C9 C4 H4 109.00 . . . no
C4 C5 H5A 110.00 . . . no
C4 C5 H5B 110.00 . . . no
C6 C5 H5B 110.00 . . . no
H5A C5 H5B 108.00 . . . no
C6 C5 H5A 110.00 . . . no
C1 C6 H6 109.00 . . . no
C7 C6 H6 109.00 . . . no
C5 C6 H6 109.00 . . . no
C6 C7 H7A 110.00 . . . no
C8 C7 H7A 110.00 . . . no
C8 C7 H7B 110.00 . . . no
H7A C7 H7B 108.00 . . . no
C6 C7 H7B 110.00 . . . no
C7 C8 H8 110.00 . . . no
C10 C8 H8 110.00 . . . no
C9 C8 H8 110.00 . . . no
C4 C9 H9A 110.00 . . . no
C8 C9 H9A 110.00 . . . no
C8 C9 H9B 110.00 . . . no
H9A C9 H9B 108.00 . . . no
C4 C9 H9B 110.00 . . . no
C2 C10 H10B 110.00 . . . no
C8 C10 H10A 110.00 . . . no
C2 C10 H10A 110.00 . . . no
H10A C10 H10B 108.00 . . . no
C8 C10 H10B 110.00 . . . no
C1 C11 H11B 109.00 . . . no
C1 C11 H11C 109.00 . . . no
H11A C11 H11B 110.00 . . . no
H11A C11 H11C 109.00 . . . no
H11B C11 H11C 110.00 . . . no
C1 C11 H11A 109.00 . . . no
O21 C21 C22 108.96(7) . . . yes
O21 C21 C31 106.43(7) . . . yes
C22 C21 C26 108.16(7) . . . no
C22 C21 C31 113.16(8) . . . no
C26 C21 C31 112.66(8) . . . no
O21 C21 C26 107.26(7) . . . yes
C21 C22 C23 109.69(8) . . . no
C21 C22 C30 110.66(8) . . . no
C23 C22 C30 108.44(8) . . . no
C22 C23 C24 109.81(8) . . . no
C23 C24 C29 109.54(10) . . . no
C25 C24 C29 109.65(9) . . . no
C23 C24 C25 109.21(9) . . . no
C24 C25 C26 109.38(8) . . . no
C21 C26 C25 110.31(8) . . . no
C21 C26 C27 109.97(8) . . . no
C25 C26 C27 108.64(8) . . . no
C26 C27 C28 109.99(8) . . . no
C27 C28 C29 109.01(9) . . . no
C27 C28 C30 109.40(9) . . . no
C29 C28 C30 109.73(9) . . . no
C24 C29 C28 109.32(9) . . . no
C22 C30 C28 109.58(8) . . . no
C21 C22 H22 109.00 . . . no
C23 C22 H22 109.00 . . . no
C30 C22 H22 109.00 . . . no
C22 C23 H23A 110.00 . . . no
C22 C23 H23B 110.00 . . . no
C24 C23 H23A 110.00 . . . no
C24 C23 H23B 110.00 . . . no
H23A C23 H23B 108.00 . . . no
C23 C24 H24 109.00 . . . no
C25 C24 H24 109.00 . . . no
C29 C24 H24 109.00 . . . no
C24 C25 H25A 110.00 . . . no
C24 C25 H25B 110.00 . . . no
C26 C25 H25A 110.00 . . . no
C26 C25 H25B 110.00 . . . no
H25A C25 H25B 108.00 . . . no
C21 C26 H26 109.00 . . . no
C25 C26 H26 109.00 . . . no
C27 C26 H26 109.00 . . . no
C26 C27 H27A 110.00 . . . no
C26 C27 H27B 110.00 . . . no
C28 C27 H27A 110.00 . . . no
C28 C27 H27B 110.00 . . . no
H27A C27 H27B 108.00 . . . no
C27 C28 H28 110.00 . . . no
C29 C28 H28 110.00 . . . no
C30 C28 H28 110.00 . . . no
C24 C29 H29A 110.00 . . . no
C24 C29 H29B 110.00 . . . no
C28 C29 H29A 110.00 . . . no
C28 C29 H29B 110.00 . . . no
H29A C29 H29B 108.00 . . . no
C22 C30 H30A 110.00 . . . no
C22 C30 H30B 110.00 . . . no
C28 C30 H30A 110.00 . . . no
C28 C30 H30B 110.00 . . . no
H30A C30 H30B 108.00 . . . no
C21 C31 H31A 109.00 . . . no
C21 C31 H31B 109.00 . . . no
C21 C31 H31C 109.00 . . . no
H31A C31 H31B 109.00 . . . no
H31A C31 H31C 110.00 . . . no
H31B C31 H31C 110.00 . . . no

loop_
_geom_bond_atom_site_label_1
_geom_bond_atom_site_label_2
_geom_bond_distance
_geom_bond_site_symmetry_1
_geom_bond_site_symmetry_2
_geom_bond_publ_flag
O1 C1 1.4411(12) . . yes
O1 H1 0.859(17) . . no
O21 C21 1.4458(12) . . yes
O21 H21 0.814(16) . . no
C1 C11 1.5243(14) . . no
C1 C6 1.5380(13) . . no
C1 C2 1.5355(12) . . no
C2 C10 1.5310(14) . . no
C2 C3 1.5339(14) . . no
C3 C4 1.5289(15) . . no
C4 C9 1.5280(16) . . no
C4 C5 1.5278(15) . . no
C5 C6 1.5267(15) . . no
C6 C7 1.5388(14) . . no
C7 C8 1.5272(16) . . no
C8 C10 1.5310(15) . . no
C8 C9 1.5289(16) . . no
C2 H2 0.9800 . . no
C3 H3B 0.9700 . . no
C3 H3A 0.9700 . . no
C4 H4 0.9800 . . no
C5 H5B 0.9700 . . no
C5 H5A 0.9700 . . no
C6 H6 0.9800 . . no
C7 H7B 0.9700 . . no
C7 H7A 0.9700 . . no
C8 H8 0.9800 . . no
C9 H9B 0.9700 . . no
C9 H9A 0.9700 . . no
C10 H10A 0.9700 . . no
C10 H10B 0.9700 . . no
C11 H11B 0.9600 . . no
C11 H11A 0.9600 . . no
C11 H11C 0.9600 . . no
C21 C26 1.5342(13) . . no
C21 C31 1.5216(15) . . no
C21 C22 1.5384(13) . . no
C22 C30 1.5322(14) . . no
C22 C23 1.5341(14) . . no
C23 C24 1.5307(16) . . no
C24 C29 1.5297(17) . . no
C24 C25 1.5307(15) . . no
C25 C26 1.5303(14) . . no
C26 C27 1.5372(14) . . no
C27 C28 1.5275(15) . . no
C28 C29 1.5275(17) . . no
C28 C30 1.5306(15) . . no
C22 H22 0.9800 . . no
C23 H23A 0.9700 . . no
C23 H23B 0.9700 . . no
C24 H24 0.9800 . . no
C25 H25A 0.9700 . . no
C25 H25B 0.9700 . . no
C26 H26 0.9800 . . no
C27 H27A 0.9700 . . no
C27 H27B 0.9700 . . no
C28 H28 0.9800 . . no
C29 H29A 0.9700 . . no
C29 H29B 0.9700 . . no
C30 H30A 0.9700 . . no
C30 H30B 0.9700 . . no
C31 H31A 0.9600 . . no
C31 H31B 0.9600 . . no
C31 H31C 0.9600 . . no

loop_
_geom_contact_atom_site_label_1
_geom_contact_atom_site_label_2
_geom_contact_distance
_geom_contact_site_symmetry_1
_geom_contact_site_symmetry_2
_geom_contact_publ_flag
O1 O21 3.0012(10) . 2_564 no
O1 O21 2.8351(10) . 8_564 no
O21 O1 2.8351(10) . 8_565 no
O21 O1 3.0012(10) . 2_565 no
O1 H21 2.188(16) . 2_564 no
O1 H5A 2.5600 . . no
O1 H31C 2.8600 . 2_564 no
O1 H3A 2.4500 . . no
O21 H25B 2.4900 . . no
O21 H1 1.995(17) . 8_565 no
O21 H23B 2.5100 . . no
C1 C9 3.5704(14) . . no
C3 C7 3.5125(14) . . no
C5 C10 3.5311(14) . . no
C7 C3 3.5125(14) . . no
C9 C1 3.5704(14) . . no
C10 C5 3.5311(14) . . no
C21 C29 3.5660(14) . . no
C23 C27 3.5152(13) . . no
C25 C30 3.5352(14) . . no
C27 C23 3.5152(13) . . no
C29 C21 3.5660(14) . . no
C30 C25 3.5352(14) . . no
C1 H21 2.981(15) . 2_564 no
C3 H5A 2.9800 . 7_555 no
C5 H1 2.954(15) . . no
C7 H11B 2.7600 . . no
C10 H11B 2.7600 . . no
C11 H7A 3.0500 . 5_575 no
C11 H7A 2.7500 . . no
C11 H10B 2.7600 . . no
C23 H21 3.071(15) . . no
C27 H31B 2.7500 . . no
C30 H31B 2.7700 . . no
C31 H30A 2.7600 . . no
C31 H27B 2.7300 . . no
H1 H21 2.44(2) . 8_564 no
H1 C5 2.954(15) . . no
H1 H5A 2.4900 . . no
H1 H6 2.4500 . . no
H1 H11C 2.5300 . . no
H1 O21 1.995(17) . 8_564 no
H2 H5A 2.4300 . 7_555 no
H2 H11A 2.5500 . . no
H2 H21 2.5500 . 2_564 no
H3A H5A 2.5200 . . no
H3A O1 2.4500 . . no
H3B H10A 2.5000 . . no
H3B H5A 2.5800 . 7_555 no
H3B H9A 2.5100 . . no
H4 H24 2.5100 . 7_555 no
H4 H30B 2.5000 . . no
H5A O1 2.5600 . . no
H5A H3A 2.5200 . . no
H5A C3 2.9800 . 7_545 no
H5A H2 2.4300 . 7_545 no
H5A H3B 2.5800 . 7_545 no
H5A H1 2.4900 . . no
H5B H7B 2.4800 . . no
H5B H9B 2.5100 . . no
H5B H29A 2.5800 . . no
H6 H1 2.4500 . . no
H6 H11C 2.5000 . . no
H7A C11 2.7500 . . no
H7A H10B 2.5200 . . no
H7A H11B 2.2000 . . no
H7A C11 3.0500 . 5_575 no
H7A H11C 2.4900 . 5_575 no
H7B H5B 2.4800 . . no
H7B H9B 2.5000 . . no
H7B H30A 2.4700 . 4_555 no
H9A H3B 2.5100 . . no
H9A H10A 2.5300 . . no
H9B H5B 2.5100 . . no
H9B H7B 2.5000 . . no
H10A H9A 2.5300 . . no
H10A H29B 2.6000 . 1_565 no
H10A H3B 2.5000 . . no
H10B H7A 2.5200 . . no
H10B H11B 2.2000 . . no
H10B C11 2.7600 . . no
H10B H27A 2.5900 . 4_565 no
H11A H2 2.5500 . . no
H11A H31C 2.5900 . 8_574 no
H11B C10 2.7600 . . no
H11B H7A 2.2000 . . no
H11B H10B 2.2000 . . no
H11B C7 2.7600 . . no
H11C H6 2.5000 . . no
H11C H7A 2.4900 . 5_575 no
H11C H1 2.5300 . . no
H21 C23 3.071(15) . . no
H21 H22 2.4300 . . no
H21 H31C 2.3200 . . no
H21 O1 2.188(16) . 2_565 no
H21 C1 2.981(15) . 2_565 no
H21 H2 2.5500 . 2_565 no
H21 H1 2.44(2) . 8_565 no
H22 H21 2.4300 . . no
H22 H31C 2.5400 . . no
H22 H25B 2.4400 . 7_555 no
H23A H29A 2.5200 . . no
H23A H30B 2.4900 . . no
H23B O21 2.5100 . . no
H23B H25B 2.5200 . . no
H24 H4 2.5100 . 7_545 no
H25A H27A 2.5000 . . no
H25A H29B 2.5100 . . no
H25B O21 2.4900 . . no
H25B H23B 2.5200 . . no
H25B H22 2.4400 . 7_545 no
H26 H31A 2.5100 . . no
H27A H25A 2.5000 . . no
H27A H29B 2.5000 . . no
H27A H10B 2.5900 . 4_545 no
H27B C31 2.7300 . . no
H27B H30A 2.5300 . . no
H27B H31B 2.1900 . . no
H27B H31A 2.4300 . 5_566 no
H28 H28 2.5500 . 4_555 no
H29A H5B 2.5800 . . no
H29A H23A 2.5200 . . no
H29A H30B 2.5200 . . no
H29B H10A 2.6000 . 1_545 no
H29B H25A 2.5100 . . no
H29B H27A 2.5000 . . no
H30A C31 2.7600 . . no
H30A H27B 2.5300 . . no
H30A H31B 2.2200 . . no
H30A H7B 2.4700 . 4_555 no
H30B H4 2.5000 . . no
H30B H23A 2.4900 . . no
H30B H29A 2.5200 . . no
H31A H26 2.5100 . . no
H31A H27B 2.4300 . 5_566 no
H31B C27 2.7500 . . no
H31B C30 2.7700 . . no
H31B H27B 2.1900 . . no
H31B H30A 2.2200 . . no
H31C H21 2.3200 . . no
H31C H22 2.5400 . . no
H31C O1 2.8600 . 2_565 no
H31C H11A 2.5900 . 8_575 no

loop_
_geom_hbond_atom_site_label_D
_geom_hbond_atom_site_label_H
_geom_hbond_atom_site_label_A
_geom_hbond_distance_DH
_geom_hbond_distance_HA
_geom_hbond_distance_DA
_geom_hbond_angle_DHA
_geom_hbond_site_symmetry_A
_geom_hbond_publ_flag
O1 H1 O21 0.859(17) 1.995(17) 2.8351(10) 165.4(15) 8_564 yes
O21 H21 O1 0.814(16) 2.188(16) 3.0012(10) 176.5(16) 2_565 yes
C3 H3A O1 0.9700 2.4500 2.8014(13) 101.00 . yes
C5 H5A O1 0.9700 2.5600 2.8905(13) 100.00 . yes
C23 H23B O21 0.9700 2.5100 2.8536(13) 100.00 . yes
C25 H25B O21 0.9700 2.4900 2.8341(13) 101.00 . yes

loop_
_geom_torsion_atom_site_label_1
_geom_torsion_atom_site_label_2
_geom_torsion_atom_site_label_3
_geom_torsion_atom_site_label_4
_geom_torsion
_geom_torsion_site_symmetry_1
_geom_torsion_site_symmetry_2
_geom_torsion_site_symmetry_3
_geom_torsion_site_symmetry_4
_geom_torsion_publ_flag
O1 C1 C2 C3 -58.84(9) . . . . no
O1 C1 C2 C10 -178.60(7) . . . . no
C6 C1 C2 C3 60.40(9) . . . . no
C6 C1 C2 C10 -59.36(9) . . . . no
C11 C1 C2 C3 -174.92(8) . . . . no
C11 C1 C2 C10 65.32(10) . . . . no
O1 C1 C6 C5 54.53(10) . . . . no
O1 C1 C6 C7 174.17(7) . . . . no
C2 C1 C6 C5 -60.77(10) . . . . no
C2 C1 C6 C7 58.87(10) . . . . no
C11 C1 C6 C5 173.79(8) . . . . no
C11 C1 C6 C7 -66.57(10) . . . . no
C1 C2 C3 C4 -60.70(10) . . . . no
C10 C2 C3 C4 60.40(11) . . . . no
C1 C2 C10 C8 60.42(10) . . . . no
C3 C2 C10 C8 -59.87(11) . . . . no
C2 C3 C4 C5 59.57(11) . . . . no
C2 C3 C4 C9 -60.81(11) . . . . no
C3 C4 C5 C6 -59.19(11) . . . . no
C9 C4 C5 C6 60.94(11) . . . . no
C3 C4 C9 C8 59.94(11) . . . . no
C5 C4 C9 C8 -60.22(12) . . . . no
C4 C5 C6 C1 60.54(10) . . . . no
C4 C5 C6 C7 -60.41(10) . . . . no
C1 C6 C7 C8 -59.98(11) . . . . no
C5 C6 C7 C8 60.86(11) . . . . no
C6 C7 C8 C9 -60.76(11) . . . . no
C6 C7 C8 C10 59.24(11) . . . . no
C7 C8 C9 C4 59.83(12) . . . . no
C10 C8 C9 C4 -59.76(12) . . . . no
C7 C8 C10 C2 -59.33(11) . . . . no
C9 C8 C10 C2 60.17(11) . . . . no
O21 C21 C22 C23 56.36(9) . . . . no
O21 C21 C22 C30 175.96(7) . . . . no
C26 C21 C22 C23 -59.93(10) . . . . no
C26 C21 C22 C30 59.67(10) . . . . no
C31 C21 C22 C23 174.53(8) . . . . no
C31 C21 C22 C30 -65.87(10) . . . . no
O21 C21 C26 C25 -57.05(9) . . . . no
O21 C21 C26 C27 -176.85(7) . . . . no
C22 C21 C26 C25 60.34(10) . . . . no
C22 C21 C26 C27 -59.47(9) . . . . no
C31 C21 C26 C25 -173.83(8) . . . . no
C31 C21 C26 C27 66.37(10) . . . . no
C21 C22 C23 C24 60.48(10) . . . . no
C30 C22 C23 C24 -60.47(11) . . . . no
C21 C22 C30 C28 -59.90(10) . . . . no
C23 C22 C30 C28 60.45(11) . . . . no
C22 C23 C24 C25 -59.76(11) . . . . no
C22 C23 C24 C29 60.34(11) . . . . no
C23 C24 C25 C26 59.51(11) . . . . no
C29 C24 C25 C26 -60.52(11) . . . . no
C23 C24 C29 C28 -59.44(12) . . . . no
C25 C24 C29 C28 60.40(12) . . . . no
C24 C25 C26 C21 -60.65(10) . . . . no
C24 C25 C26 C27 59.97(11) . . . . no
C21 C26 C27 C28 60.37(10) . . . . no
C25 C26 C27 C28 -60.45(11) . . . . no
C26 C27 C28 C29 60.60(11) . . . . no
C26 C27 C28 C30 -59.39(11) . . . . no
C27 C28 C29 C24 -60.12(12) . . . . no
C30 C28 C29 C24 59.67(12) . . . . no
C27 C28 C30 C22 58.92(11) . . . . no
C29 C28 C30 C22 -60.63(11) . . . . no
